data_4075939
loop_
_publ_author_name
'Takao, Toshiro'
'Kawashima, Takashi'
'Matsubara, Kouki'
'Suzuki, Hiroharu'

_publ_section_title
;
 Synthesis and Structure of a Triruthenium Complex Containing a
 Perpendicularly Coordinated\m3-\h2:\h2(&#x22A5;)-Nitrile Ligand and Its
 Protonation To Yield a Perpendicularly Coordinated Iminoacyl Ligand
;
_journal_issue 14
_journal_name_full Organometallics
_journal_page_first 3371
_journal_paper_doi 10.1021/om050320x
_journal_volume 24
_journal_year 2005
_chemical_formula_sum 'C37 H53 N Ru3'
_chemical_formula_weight 815.01
_chemical_name_systematic
; 
 ? 
;
_space_group_IT_number 12
_symmetry_cell_setting monoclinic
_symmetry_space_group_name_Hall '-C 2y'
_symmetry_space_group_name_H-M 'C 1 2/m 1'
_atom_sites_solution_hydrogens geom
_atom_sites_solution_primary direct
_atom_sites_solution_secondary difmap
_audit_creation_method SHELXL-97
_cell_angle_alpha 90.00
_cell_angle_beta 106.663(7)
_cell_angle_gamma 90.00
_cell_formula_units_Z 4
_cell_length_a 17.354(2)
_cell_length_b 18.293(3)
_cell_length_c 11.311(2)
_cell_measurement_reflns_used 20345
_cell_measurement_temperature 153(2)
_cell_measurement_theta_max 30.03
_cell_measurement_theta_min 3.31
_cell_volume 3440.0(9)
_computing_cell_refinement PROCESS-AUTO
_computing_data_collection 'PROCESS-AUTO (Rigaku, 1998)'
_computing_data_reduction 'SHELXS-97 (Sheldrick, 1990)'
_computing_molecular_graphics 'ORTEX (P.McArdle, 1995)'
_computing_publication_material SHELXL-97
_computing_structure_refinement 'SHELXL-97 (Sheldrick, 1997)'
_computing_structure_solution SHELXS-97
_diffrn_ambient_temperature 153(2)
_diffrn_detector_area_resol_mean 10
_diffrn_measured_fraction_theta_full 0.993
_diffrn_measured_fraction_theta_max 0.993
_diffrn_measurement_device_type 'Rigaku R-AXIS RAPID Imaging Plate'
_diffrn_measurement_method \w
_diffrn_radiation_monochromator graphite
_diffrn_radiation_source 'Rigaku Rotating Anode Ultrax18'
_diffrn_radiation_type MoK\a
_diffrn_radiation_wavelength 0.71069
_diffrn_reflns_av_R_equivalents 0.0219
_diffrn_reflns_av_sigmaI/netI 0.0180
_diffrn_reflns_limit_h_max 24
_diffrn_reflns_limit_h_min 0
_diffrn_reflns_limit_k_max 25
_diffrn_reflns_limit_k_min 0
_diffrn_reflns_limit_l_max 15
_diffrn_reflns_limit_l_min -15
_diffrn_reflns_number 20345
_diffrn_reflns_theta_full 30.03
_diffrn_reflns_theta_max 30.03
_diffrn_reflns_theta_min 3.31
_exptl_absorpt_coefficient_mu 1.325
_exptl_absorpt_correction_T_max 1.0000
_exptl_absorpt_correction_T_min 0.7430
_exptl_absorpt_correction_type empirical
_exptl_crystal_colour red
_exptl_crystal_density_diffrn 1.574
_exptl_crystal_density_meas ?
_exptl_crystal_density_method 'not measured'
_exptl_crystal_description block
_exptl_crystal_F_000 1656
_exptl_crystal_size_max 0.400
_exptl_crystal_size_mid 0.400
_exptl_crystal_size_min 0.300
_refine_diff_density_max 5.087
_refine_diff_density_min -0.810
_refine_diff_density_rms 0.130
_refine_ls_extinction_coef 0.00078(15)
_refine_ls_extinction_expression Fc^*^=kFc[1+0.001xFc^2^\l^3^/sin(2\q)]^-1/4^
_refine_ls_extinction_method SHELXL
_refine_ls_goodness_of_fit_ref 1.053
_refine_ls_hydrogen_treatment mixed
_refine_ls_matrix_type full
_refine_ls_number_parameters 153
_refine_ls_number_reflns 5149
_refine_ls_number_restraints 0
_refine_ls_restrained_S_all 1.053
_refine_ls_R_factor_all 0.0405
_refine_ls_R_factor_gt 0.0381
_refine_ls_shift/su_max 0.001
_refine_ls_shift/su_mean 0.000
_refine_ls_structure_factor_coef Fsqd
_refine_ls_weighting_details 'calc w=1/[\s^2^(Fo^2^)+(0.0481P)^2^+20.4362P] where P=(Fo^2^+2Fc^2^)/3'
_refine_ls_weighting_scheme calc
_refine_ls_wR_factor_gt 0.0992
_refine_ls_wR_factor_ref 0.1006
_reflns_number_gt 4836
_reflns_number_total 5174
_reflns_threshold_expression >2sigma(I)
_cod_data_source_file om050320xsi20050421_111633.cif
_cod_data_source_block 3a
_cod_depositor_comments
;
The following automatic conversions were performed:
'_atom_site_symetry_multiplicity' tag replaced with
'_atom_site_symmetry_multiplicity'.

Automatic conversion script
Id: cif_correct_tags 1440 2010-10-19 06:21:57Z saulius 

The following automatic conversions were performed:

'_symmetry_cell_setting' value 'Monoclinic' changed to 'monoclinic'
according to /home/saulius/struct/CIF-dictionaries/cif_core.dic
dictionary named 'cif_core.dic' version 2.4.1 from
2010-06-29.

'_exptl_absorpt_correction_type' value 'Empirical'
changed to 'empirical' according to
/home/saulius/struct/CIF-dictionaries/cif_core.dic dictionary named
'cif_core.dic' version 2.4.1 from 2010-06-29.

Automatic conversion script
Id: cif_fix_values 1715 2011-07-08 13:25:40Z adriana 

The following automatic conversions were performed:

'_exptl_crystal_density_meas' value 'not measured' was changed to '?'
- the value is perceived as not measured.

Automatic conversion script
Id: cif_fix_values 3008 2015-01-20 13:52:24Z robertas 
;
_cod_original_cell_volume 3439.7(10)
_cod_original_sg_symbol_H-M C2/m
_cod_database_code 4075939

loop_
_symmetry_equiv_pos_as_xyz
'x, y, z'
'x, -y, z'
'x+1/2, y+1/2, z'
'x+1/2, -y+1/2, z'
'-x, -y, -z'
'-x, y, -z'
'-x+1/2, -y+1/2, -z'
'-x+1/2, y+1/2, -z'

loop_
_atom_site_label
_atom_site_type_symbol
_atom_site_fract_x
_atom_site_fract_y
_atom_site_fract_z
_atom_site_U_iso_or_equiv
_atom_site_adp_type
_atom_site_occupancy
_atom_site_symmetry_multiplicity
_atom_site_calc_flag
_atom_site_refinement_flags
_atom_site_disorder_group
Ru1 Ru 0.653391(18) 0.5000 0.31047(3) 0.01872(9) Uani 1 2 d S .
Ru2 Ru 0.760607(13) 0.580259(12) 0.22287(2) 0.01990(9) Uani 1 1 d . .
N1 N 0.8341(2) 0.5000 0.3149(3) 0.0249(7) Uani 1 2 d S .
C1 C 0.7807(3) 0.5000 0.3824(4) 0.0262(8) Uani 1 2 d S .
C2 C 0.8154(3) 0.5000 0.5183(4) 0.0244(8) Uani 1 2 d S .
C3 C 0.8330(2) 0.5650(2) 0.5829(3) 0.0380(8) Uani 1 1 d . .
H3 H 0.8195 0.6101 0.5403 0.046 Uiso 1 1 calc R .
C4 C 0.8701(3) 0.5653(3) 0.7089(4) 0.0517(12) Uani 1 1 d . .
H4 H 0.8825 0.6104 0.7518 0.062 Uiso 1 1 calc R .
C5 C 0.88928(7) 0.5000 0.77209(11) 0.0485(16) Uani 1 2 d S .
H5 H 0.9154 0.5000 0.8583 0.058 Uiso 1 2 calc SR .
C6 C 0.52202(7) 0.5115 0.26078(11) 0.0269(11) Uiso 0.50 1 d PR 1
C7 C 0.56083(7) 0.5621 0.35769(11) 0.0277(12) Uiso 0.50 1 d PR 1
C8 C 0.60322(7) 0.5229 0.46403(11) 0.0265(12) Uiso 0.50 1 d PR 1
C9 C 0.46659(7) 0.5269 0.13454(11) 0.051(2) Uiso 0.50 1 d PR 1
C10 C 0.54642(7) 0.6432 0.34379(11) 0.062(3) Uiso 0.50 1 d PR 1
C11 C 0.64363(7) 0.5539 0.58781(11) 0.0495(19) Uiso 0.50 1 d PR 1
C7A C 0.54290(7) 0.5598 0.30988(11) 0.0166(9) Uiso 0.50 1 d PR 2
C8A C 0.59133(7) 0.5530 0.43232(11) 0.0198(9) Uiso 0.50 1 d PR 2
C10A C 0.51333(7) 0.6319 0.24655(11) 0.0373(15) Uiso 0.50 1 d PR 2
C11A C 0.62096(7) 0.6148 0.52481(11) 0.0375(15) Uiso 0.50 1 d PR 2
C12 C 0.71679(7) 0.6796 0.11386(11) 0.0255(6) Uani 1 1 d R .
C13 C 0.76617(7) 0.6393 0.05709(11) 0.0404(9) Uani 1 1 d R .
C14 C 0.84413(7) 0.6347 0.14027(11) 0.0474(11) Uani 1 1 d R .
C15 C 0.84286(7) 0.6705 0.25114(11) 0.0412(9) Uani 1 1 d R .
C16 C 0.76364(7) 0.6983 0.23556(11) 0.0281(6) Uani 1 1 d R .
C17 C 0.63252(7) 0.7031 0.05219(11) 0.0536(12) Uani 1 1 d R .
H17A H 0.6084 0.7227 0.1141 0.080 Uiso 1 1 calc R .
H17B H 0.6011 0.6611 0.0109 0.080 Uiso 1 1 calc R .
H17C H 0.6327 0.7411 -0.0089 0.080 Uiso 1 1 calc R .
C18 C 0.7391(6) 0.6117(3) -0.0743(4) 0.095(3) Uani 1 1 d . .
H18A H 0.6827 0.5965 -0.0947 0.142 Uiso 1 1 calc R .
H18B H 0.7724 0.5699 -0.0831 0.142 Uiso 1 1 calc R .
H18C H 0.7448 0.6508 -0.1305 0.142 Uiso 1 1 calc R .
C19 C 0.9169(4) 0.6015(4) 0.1151(9) 0.118(4) Uani 1 1 d . .
H19A H 0.9426 0.5675 0.1817 0.176 Uiso 1 1 calc R .
H19B H 0.9550 0.6402 0.1107 0.176 Uiso 1 1 calc R .
H19C H 0.9007 0.5750 0.0365 0.176 Uiso 1 1 calc R .
C20 C 0.9138(3) 0.6827(3) 0.3639(7) 0.102(3) Uani 1 1 d . .
H20A H 0.8943 0.6980 0.4333 0.153 Uiso 1 1 calc R .
H20B H 0.9486 0.7208 0.3463 0.153 Uiso 1 1 calc R .
H20C H 0.9443 0.6371 0.3851 0.153 Uiso 1 1 calc R .
C21 C 0.7358(4) 0.7443(2) 0.3240(4) 0.0579(14) Uani 1 1 d . .
H21A H 0.7636 0.7292 0.4087 0.087 Uiso 1 1 calc R .
H21B H 0.6776 0.7382 0.3088 0.087 Uiso 1 1 calc R .
H21C H 0.7478 0.7957 0.3128 0.087 Uiso 1 1 calc R .
H1 H 0.679(9) 0.5000 0.129(15) 0.19(6) Uiso 1 2 d S .
H2 H 0.672(3) 0.578(3) 0.229(5) 0.061(16) Uiso 1 1 d . .

loop_
_atom_site_aniso_label
_atom_site_aniso_U_11
_atom_site_aniso_U_22
_atom_site_aniso_U_33
_atom_site_aniso_U_23
_atom_site_aniso_U_13
_atom_site_aniso_U_12
Ru1 0.01966(15) 0.01536(14) 0.02303(15) 0.000 0.00914(11) 0.000
Ru2 0.02188(13) 0.01837(12) 0.02154(12) 0.00282(7) 0.00958(8) 0.00116(7)
N1 0.0329(18) 0.0166(15) 0.0239(16) 0.000 0.0063(14) 0.000
C1 0.036(2) 0.0138(16) 0.0254(19) 0.000 0.0036(16) 0.000
C2 0.0248(19) 0.0247(19) 0.0237(18) 0.000 0.0070(15) 0.000
C3 0.0382(18) 0.0348(17) 0.0341(17) -0.0106(14) -0.0008(14) 0.0091(14)
C4 0.044(2) 0.066(3) 0.0357(19) -0.0251(19) -0.0027(16) 0.017(2)
C5 0.031(2) 0.094(5) 0.021(2) 0.000 0.0084(18) 0.000
C12 0.0307(14) 0.0180(12) 0.0270(13) 0.0041(10) 0.0069(11) -0.0014(10)
C13 0.077(3) 0.0216(15) 0.0327(16) 0.0076(13) 0.0321(18) 0.0072(16)
C14 0.044(2) 0.0372(19) 0.077(3) 0.033(2) 0.043(2) 0.0158(16)
C15 0.0291(16) 0.0307(17) 0.055(2) 0.0220(16) -0.0017(15) -0.0099(13)
C16 0.0411(17) 0.0168(13) 0.0263(14) 0.0003(10) 0.0097(12) -0.0073(11)
C17 0.040(2) 0.0285(18) 0.076(3) 0.0161(19) -0.010(2) -0.0001(15)
C18 0.226(9) 0.036(2) 0.036(2) 0.0006(19) 0.060(4) 0.007(4)
C19 0.104(5) 0.074(4) 0.231(10) 0.091(5) 0.137(6) 0.056(4)
C20 0.064(3) 0.065(3) 0.126(5) 0.056(4) -0.055(3) -0.044(3)
C21 0.121(4) 0.0213(16) 0.045(2) -0.0079(15) 0.046(3) -0.008(2)

loop_
_atom_type_symbol
_atom_type_description
_atom_type_scat_dispersion_real
_atom_type_scat_dispersion_imag
_atom_type_scat_source
C C 0.0033 0.0016 'International Tables Vol C Tables 4.2.6.8 and 6.1.1.4'
H H 0.0000 0.0000 'International Tables Vol C Tables 4.2.6.8 and 6.1.1.4'
N N 0.0061 0.0033 'International Tables Vol C Tables 4.2.6.8 and 6.1.1.4'
Ru Ru -1.2594 0.8363 'International Tables Vol C Tables 4.2.6.8 and 6.1.1.4'

loop_
_geom_angle_atom_site_label_1
_geom_angle_atom_site_label_2
_geom_angle_atom_site_label_3
_geom_angle
_geom_angle_site_symmetry_1
_geom_angle_site_symmetry_3
C1 Ru1 C7 132.23(9) . 2_565
C1 Ru1 C7 132.23(9) . .
C7 Ru1 C7 63.6 2_565 .
C1 Ru1 C8 107.59(13) . 2_565
C7 Ru1 C8 37.9 2_565 2_565
C7 Ru1 C8 54.0 . 2_565
C1 Ru1 C8 107.59(13) . .
C7 Ru1 C8 54.0 2_565 .
C7 Ru1 C8 37.9 . .
C8 Ru1 C8 22.0 2_565 .
C1 Ru1 C6 170.92(10) . 2_565
C7 Ru1 C6 38.8 2_565 2_565
C7 Ru1 C6 47.2 . 2_565
C8 Ru1 C6 64.3 2_565 2_565
C8 Ru1 C6 66.6 . 2_565
C1 Ru1 C6 170.92(10) . .
C7 Ru1 C6 47.2 2_565 .
C7 Ru1 C6 38.8 . .
C8 Ru1 C6 66.6 2_565 .
C8 Ru1 C6 64.3 . .
C6 Ru1 C6 10.9 2_565 .
C1 Ru1 C8A 113.70(11) . 2_565
C7 Ru1 C8A 23.1 2_565 2_565
C7 Ru1 C8A 62.9 . 2_565
C8 Ru1 C8A 17.2 2_565 2_565
C8 Ru1 C8A 38.1 . 2_565
C6 Ru1 C8A 57.3 2_565 2_565
C6 Ru1 C8A 62.9 . 2_565
C1 Ru1 C8A 113.70(11) . .
C7 Ru1 C8A 62.9 2_565 .
C7 Ru1 C8A 23.1 . .
C8 Ru1 C8A 38.1 2_565 .
C8 Ru1 C8A 17.2 . .
C6 Ru1 C8A 62.9 2_565 .
C6 Ru1 C8A 57.3 . .
C8A Ru1 C8A 52.3 2_565 .
C1 Ru1 C7A 143.98(7) . 2_565
C7 Ru1 C7A 14.2 2_565 2_565
C7 Ru1 C7A 63.5 . 2_565
C8 Ru1 C7A 50.7 2_565 2_565
C8 Ru1 C7A 63.6 . 2_565
C6 Ru1 C7A 27.7 2_565 2_565
C6 Ru1 C7A 37.7 . 2_565
C8A Ru1 C7A 37.2 2_565 2_565
C8A Ru1 C7A 68.9 . 2_565
C1 Ru1 C7A 143.98(7) . .
C7 Ru1 C7A 63.5 2_565 .
C7 Ru1 C7A 14.2 . .
C8 Ru1 C7A 63.6 2_565 .
C8 Ru1 C7A 50.7 . .
C6 Ru1 C7A 37.7 2_565 .
C6 Ru1 C7A 27.7 . .
C8A Ru1 C7A 68.9 2_565 .
C8A Ru1 C7A 37.2 . .
C7A Ru1 C7A 59.5 2_565 .
C1 Ru1 Ru2 53.47(9) . .
C7 Ru1 Ru2 173.50(4) 2_565 .
C7 Ru1 Ru2 115.74(2) . .
C8 Ru1 Ru2 147.63(3) 2_565 .
C8 Ru1 Ru2 129.96(2) . .
C6 Ru1 Ru2 135.59(3) 2_565 .
C6 Ru1 Ru2 127.81(2) . .
C8A Ru1 Ru2 163.21(3) 2_565 .
C8A Ru1 Ru2 119.345(19) . .
C7A Ru1 Ru2 159.26(4) 2_565 .
C7A Ru1 Ru2 114.13(2) . .
N1 Ru2 C15 100.77(9) . .
N1 Ru2 C16 133.58(8) . .
C15 Ru2 C16 38.7 . .
N1 Ru2 C14 98.83(11) . .
C15 Ru2 C14 38.4 . .
C16 Ru2 C14 64.3 . .
N1 Ru2 C13 128.43(11) . .
C15 Ru2 C13 63.7 . .
C16 Ru2 C13 63.8 . .
C14 Ru2 C13 37.7 . .
N1 Ru2 C12 161.77(11) . .
C15 Ru2 C12 63.7 . .
C16 Ru2 C12 38.1 . .
C14 Ru2 C12 63.2 . .
C13 Ru2 C12 37.6 . .
N1 Ru2 C1 36.25(16) . .
C15 Ru2 C1 115.73(10) . .
C16 Ru2 C1 126.61(8) . .
C14 Ru2 C1 131.75(13) . .
C13 Ru2 C1 164.42(11) . .
C12 Ru2 C1 157.75(10) . .
N1 Ru2 Ru1 79.65(10) . .
C15 Ru2 Ru1 147.34(3) . .
C16 Ru2 Ru1 120.78(3) . .
C14 Ru2 Ru1 174.22(2) . .
C13 Ru2 Ru1 140.13(3) . .
C12 Ru2 Ru1 118.55(3) . .
C1 Ru2 Ru1 48.66(12) . .
N1 Ru2 Ru2 43.56(8) . 2_565
C15 Ru2 Ru2 140.29(3) . 2_565
C16 Ru2 Ru2 176.34(3) . 2_565
C14 Ru2 Ru2 117.212(16) . 2_565
C13 Ru2 Ru2 119.540(18) . 2_565
C12 Ru2 Ru2 145.48(3) . 2_565
C1 Ru2 Ru2 49.79(7) . 2_565
Ru1 Ru2 Ru2 57.955(8) . 2_565
C1 N1 Ru2 81.9(2) . 2_565
C1 N1 Ru2 81.87(19) . .
Ru2 N1 Ru2 92.88(15) 2_565 .
N1 C1 C2 116.3(4) . .
N1 C1 Ru1 125.9(3) . .
C2 C1 Ru1 117.8(3) . .
N1 C1 Ru2 61.88(17) . 2_565
C2 C1 Ru2 138.38(10) . 2_565
Ru1 C1 Ru2 77.88(13) . 2_565
N1 C1 Ru2 61.88(17) . .
C2 C1 Ru2 138.38(10) . .
Ru1 C1 Ru2 77.88(13) . .
Ru2 C1 Ru2 80.42(14) 2_565 .
C3 C2 C3 118.5(4) . 2_565
C3 C2 C1 120.7(2) . .
C3 C2 C1 120.7(2) 2_565 .
C2 C3 C4 121.0(4) . .
C5 C4 C3 120.0(4) . .
C4 C5 C4 119.5(3) 2_565 .
C6 C6 C7 129.9 2_565 .
C6 C6 C9 100.8 2_565 .
C7 C6 C9 129.2 . .
C6 C6 C9 64.6 2_565 2_565
C7 C6 C9 165.3 . 2_565
C9 C6 C9 36.2 . 2_565
C6 C6 C7 39.5 2_565 2_565
C7 C6 C7 90.4 . 2_565
C9 C6 C7 140.2 . 2_565
C9 C6 C7 104.1 2_565 2_565
C6 C6 Ru1 84.5 2_565 .
C7 C6 Ru1 69.1 . .
C9 C6 Ru1 126.6 . .
C9 C6 Ru1 119.4 2_565 .
C7 C6 Ru1 65.2 2_565 .
C8 C7 C6 109.6 . .
C8 C7 C10 128.3 . .
C6 C7 C10 121.7 . .
C8 C7 C6 99.0 . 2_565
C6 C7 C6 10.6 . 2_565
C10 C7 C6 132.2 . 2_565
C8 C7 C8 21.4 . 2_565
C6 C7 C8 88.2 . 2_565
C10 C7 C8 149.5 . 2_565
C6 C7 C8 77.6 2_565 2_565
C8 C7 Ru1 72.5 . .
C6 C7 Ru1 72.1 . .
C10 C7 Ru1 127.4 . .
C6 C7 Ru1 67.6 2_565 .
C8 C7 Ru1 64.0 2_565 .
C8 C8 C7 120.5 2_565 .
C8 C8 C11 112.4 2_565 .
C7 C8 C11 126.7 . .
C8 C8 C11 44.4 2_565 2_565
C7 C8 C11 164.2 . 2_565
C11 C8 C11 68.1 . 2_565
C8 C8 C7 38.0 2_565 2_565
C7 C8 C7 82.5 . 2_565
C11 C8 C7 150.1 . 2_565
C11 C8 C7 82.3 2_565 2_565
C8 C8 Ru1 79.0 2_565 .
C7 C8 Ru1 69.6 . .
C11 C8 Ru1 129.1 . .
C11 C8 Ru1 106.6 2_565 .
C7 C8 Ru1 62.0 2_565 .
C9 C9 C6 79.2 2_565 .
C9 C9 C6 64.6 2_565 2_565
C6 C9 C6 14.6 . 2_565
C8 C11 C8 23.2 . 2_565
C8 C11 C11 67.6 . 2_565
C8 C11 C11 44.4 2_565 2_565
C8A C7A C10A 124.6 . .
C8A C7A Ru1 71.3 . .
C10A C7A Ru1 127.5 . .
C7A C8A C11A 126.8 . .
C7A C8A C8A 95.1 . 2_565
C11A C8A C8A 137.8 . 2_565
C7A C8A Ru1 71.6 . .
C11A C8A Ru1 128.8 . .
C8A C8A Ru1 63.9 2_565 .
C13 C12 C16 108.1 . .
C13 C12 C17 125.3 . .
C16 C12 C17 126.4 . .
C13 C12 Ru2 70.6 . .
C16 C12 Ru2 69.4 . .
C17 C12 Ru2 129.4 . .
C14 C13 C12 108.5 . .
C14 C13 C18 127.1(3) . .
C12 C13 C18 124.2(3) . .
C14 C13 Ru2 70.7 . .
C12 C13 Ru2 71.8 . .
C18 C13 Ru2 126.9(2) . .
C13 C14 C15 107.9 . .
C13 C14 C19 126.6(4) . .
C15 C14 C19 125.5(4) . .
C13 C14 Ru2 71.6 . .
C15 C14 Ru2 69.6 . .
C19 C14 Ru2 126.6(2) . .
C14 C15 C16 108.2 . .
C14 C15 C20 126.7(4) . .
C16 C15 C20 124.9(4) . .
C14 C15 Ru2 72.1 . .
C16 C15 Ru2 71.3 . .
C20 C15 Ru2 125.8(2) . .
C12 C16 C15 107.2 . .
C12 C16 C21 125.4(2) . .
C15 C16 C21 127.2(2) . .
C12 C16 Ru2 72.5 . .
C15 C16 Ru2 69.9 . .
C21 C16 Ru2 127.00(17) . .

loop_
_geom_bond_atom_site_label_1
_geom_bond_atom_site_label_2
_geom_bond_distance
_geom_bond_site_symmetry_2
Ru1 C1 2.125(5) .
Ru1 C7 2.1560(10) 2_565
Ru1 C7 2.1560(10) .
Ru1 C8 2.1947(12) 2_565
Ru1 C8 2.1947(12) .
Ru1 C6 2.1960(13) 2_565
Ru1 C6 2.1960(13) .
Ru1 C8A 2.2026(11) 2_565
Ru1 C8A 2.2026(11) .
Ru1 C7A 2.2060(11) 2_565
Ru1 C7A 2.2060(11) .
Ru1 Ru2 2.7670(4) .
Ru2 N1 2.026(3) .
Ru2 C15 2.1450 .
Ru2 C16 2.1631 .
Ru2 C14 2.1775(11) .
Ru2 C13 2.1896(11) .
Ru2 C12 2.2047 .
Ru2 C1 2.274(3) .
Ru2 Ru2 2.9363(7) 2_565
N1 C1 1.358(6) .
N1 Ru2 2.026(3) 2_565
C1 C2 1.481(6) .
C1 Ru2 2.274(3) 2_565
C2 C3 1.384(4) .
C2 C3 1.384(4) 2_565
C3 C4 1.384(5) .
C4 C5 1.384(5) .
C5 C4 1.384(5) 2_565
C6 C6 0.4190 2_565
C6 C7 1.4459 .
C6 C9 1.5019 .
C6 C9 1.6332 2_565
C6 C7 1.7444 2_565
C7 C8 1.4126 .
C7 C10 1.5044 .
C7 C6 1.7444 2_565
C7 C8 1.9743 2_565
C8 C8 0.8370 2_565
C8 C11 1.4870 .
C8 C11 1.9652 2_565
C8 C7 1.9743 2_565
C9 C9 0.9823 2_565
C9 C6 1.6332 2_565
C11 C8 1.9652 2_565
C11 C11 1.9724 2_565
C7A C8A 1.4044 .
C7A C10A 1.5186 .
C8A C11A 1.5260 .
C8A C8A 1.9399 2_565
C12 C13 1.4160 .
C12 C16 1.4251 .
C12 C17 1.4920 .
C13 C14 1.4116 .
C13 C18 1.511(5) .
C14 C15 1.4202 .
C14 C19 1.500(5) .
C15 C16 1.4286 .
C15 C20 1.513(5) .
C16 C21 1.490(4) .

loop_
_geom_torsion_atom_site_label_1
_geom_torsion_atom_site_label_2
_geom_torsion_atom_site_label_3
_geom_torsion_atom_site_label_4
_geom_torsion
_geom_torsion_site_symmetry_1
_geom_torsion_site_symmetry_4
C1 Ru1 Ru2 N1 21.37(13) . .
C7 Ru1 Ru2 N1 -131.07(18) 2_565 .
C7 Ru1 Ru2 N1 146.23(9) . .
C8 Ru1 Ru2 N1 83.57(10) 2_565 .
C8 Ru1 Ru2 N1 103.89(10) . .
C6 Ru1 Ru2 N1 -159.56(9) 2_565 .
C6 Ru1 Ru2 N1 -169.92(9) . .
C8A Ru1 Ru2 N1 65.03(11) 2_565 .
C8A Ru1 Ru2 N1 120.43(9) . .
C7A Ru1 Ru2 N1 -131.02(10) 2_565 .
C7A Ru1 Ru2 N1 161.83(9) . .
C1 Ru1 Ru2 C15 -72.47(11) . .
C7 Ru1 Ru2 C15 135.08(19) 2_565 .
C7 Ru1 Ru2 C15 52.38(4) . .
C8 Ru1 Ru2 C15 -10.28(4) 2_565 .
C8 Ru1 Ru2 C15 10.04(3) . .
C6 Ru1 Ru2 C15 106.59(5) 2_565 .
C6 Ru1 Ru2 C15 96.24(5) . .
C8A Ru1 Ru2 C15 -28.82(6) 2_565 .
C8A Ru1 Ru2 C15 26.58(3) . .
C7A Ru1 Ru2 C15 135.13(8) 2_565 .
C7A Ru1 Ru2 C15 67.98(4) . .
C1 Ru1 Ru2 C16 -113.61(11) . .
C7 Ru1 Ru2 C16 93.95(17) 2_565 .
C7 Ru1 Ru2 C16 11.25(2) . .
C8 Ru1 Ru2 C16 -51.41(4) 2_565 .
C8 Ru1 Ru2 C16 -31.09(2) . .
C6 Ru1 Ru2 C16 65.46(3) 2_565 .
C6 Ru1 Ru2 C16 55.10(3) . .
C8A Ru1 Ru2 C16 -69.95(6) 2_565 .
C8A Ru1 Ru2 C16 -14.55(2) . .
C7A Ru1 Ru2 C16 94.00(7) 2_565 .
C7A Ru1 Ru2 C16 26.85(2) . .
C1 Ru1 Ru2 C14 96.6(3) . .
C7 Ru1 Ru2 C14 -55.8(3) 2_565 .
C7 Ru1 Ru2 C14 -138.5(3) . .
C8 Ru1 Ru2 C14 158.8(3) 2_565 .
C8 Ru1 Ru2 C14 179(19) . .
C6 Ru1 Ru2 C14 -84.3(3) 2_565 .
C6 Ru1 Ru2 C14 -94.7(3) . .
C8A Ru1 Ru2 C14 140.3(3) 2_565 .
C8A Ru1 Ru2 C14 -164.3(3) . .
C7A Ru1 Ru2 C14 -55.8(3) 2_565 .
C7A Ru1 Ru2 C14 -122.9(3) . .
C1 Ru1 Ru2 C13 161.46(11) . .
C7 Ru1 Ru2 C13 9.01(15) 2_565 .
C7 Ru1 Ru2 C13 -73.69(4) . .
C8 Ru1 Ru2 C13 -136.35(6) 2_565 .
C8 Ru1 Ru2 C13 -116.03(5) . .
C6 Ru1 Ru2 C13 -19.48(3) 2_565 .
C6 Ru1 Ru2 C13 -29.83(3) . .
C8A Ru1 Ru2 C13 -154.89(9) 2_565 .
C8A Ru1 Ru2 C13 -99.49(5) . .
C7A Ru1 Ru2 C13 9.06(4) 2_565 .
C7A Ru1 Ru2 C13 -58.09(4) . .
C1 Ru1 Ru2 C12 -157.63(11) . .
C7 Ru1 Ru2 C12 49.93(16) 2_565 .
C7 Ru1 Ru2 C12 -32.78(2) . .
C8 Ru1 Ru2 C12 -95.43(4) 2_565 .
C8 Ru1 Ru2 C12 -75.11(3) . .
C6 Ru1 Ru2 C12 21.44(2) 2_565 .
C6 Ru1 Ru2 C12 11.08(2) . .
C8A Ru1 Ru2 C12 -113.97(7) 2_565 .
C8A Ru1 Ru2 C12 -58.57(3) . .
C7A Ru1 Ru2 C12 49.97(5) 2_565 .
C7A Ru1 Ru2 C12 -17.170(19) . .
C7 Ru1 Ru2 C1 -152.45(19) 2_565 .
C7 Ru1 Ru2 C1 124.85(11) . .
C8 Ru1 Ru2 C1 62.20(11) 2_565 .
C8 Ru1 Ru2 C1 82.52(11) . .
C6 Ru1 Ru2 C1 179.07(11) 2_565 .
C6 Ru1 Ru2 C1 168.71(11) . .
C8A Ru1 Ru2 C1 43.66(12) 2_565 .
C8A Ru1 Ru2 C1 99.06(11) . .
C7A Ru1 Ru2 C1 -152.40(11) 2_565 .
C7A Ru1 Ru2 C1 140.46(11) . .
C1 Ru1 Ru2 Ru2 62.37(10) . 2_565
C7 Ru1 Ru2 Ru2 -90.08(16) 2_565 2_565
C7 Ru1 Ru2 Ru2 -172.78(4) . 2_565
C8 Ru1 Ru2 Ru2 124.57(5) 2_565 2_565
C8 Ru1 Ru2 Ru2 144.89(4) . 2_565
C6 Ru1 Ru2 Ru2 -118.56(4) 2_565 2_565
C6 Ru1 Ru2 Ru2 -128.92(4) . 2_565
C8A Ru1 Ru2 Ru2 106.03(7) 2_565 2_565
C8A Ru1 Ru2 Ru2 161.43(4) . 2_565
C7A Ru1 Ru2 Ru2 -90.03(5) 2_565 2_565
C7A Ru1 Ru2 Ru2 -157.17(4) . 2_565
C15 Ru2 N1 C1 119.20(17) . .
C16 Ru2 N1 C1 95.4(2) . .
C14 Ru2 N1 C1 158.09(17) . .
C13 Ru2 N1 C1 -175.89(15) . .
C12 Ru2 N1 C1 149.6(3) . .
Ru1 Ru2 N1 C1 -27.56(16) . .
Ru2 Ru2 N1 C1 -81.4(2) 2_565 .
C15 Ru2 N1 Ru2 -159.44(10) . 2_565
C16 Ru2 N1 Ru2 176.78(5) . 2_565
C14 Ru2 N1 Ru2 -120.54(11) . 2_565
C13 Ru2 N1 Ru2 -94.53(13) . 2_565
C12 Ru2 N1 Ru2 -129.0(2) . 2_565
C1 Ru2 N1 Ru2 81.4(2) . 2_565
Ru1 Ru2 N1 Ru2 53.80(10) . 2_565
Ru2 N1 C1 C2 132.94(6) 2_565 .
Ru2 N1 C1 C2 -132.94(6) . .
Ru2 N1 C1 Ru1 -47.06(6) 2_565 .
Ru2 N1 C1 Ru1 47.06(6) . .
Ru2 N1 C1 Ru2 94.12(13) . 2_565
Ru2 N1 C1 Ru2 -94.12(13) 2_565 .
C7 Ru1 C1 N1 134.62(9) 2_565 .
C7 Ru1 C1 N1 -134.62(9) . .
C8 Ru1 C1 N1 168.461(11) 2_565 .
C8 Ru1 C1 N1 -168.461(11) . .
C6 Ru1 C1 N1 142.8(5) 2_565 .
C6 Ru1 C1 N1 -142.8(5) . .
C8A Ru1 C1 N1 151.25(3) 2_565 .
C8A Ru1 C1 N1 -151.25(3) . .
C7A Ru1 C1 N1 122.47(15) 2_565 .
C7A Ru1 C1 N1 -122.47(15) . .
Ru2 Ru1 C1 N1 -41.33(6) . .
C7 Ru1 C1 C2 -45.38(9) 2_565 .
C7 Ru1 C1 C2 45.38(9) . .
C8 Ru1 C1 C2 -11.539(11) 2_565 .
C8 Ru1 C1 C2 11.539(11) . .
C6 Ru1 C1 C2 -37.2(5) 2_565 .
C6 Ru1 C1 C2 37.2(5) . .
C8A Ru1 C1 C2 -28.75(3) 2_565 .
C8A Ru1 C1 C2 28.75(3) . .
C7A Ru1 C1 C2 -57.53(15) 2_565 .
C7A Ru1 C1 C2 57.53(15) . .
Ru2 Ru1 C1 C2 138.67(6) . .
C7 Ru1 C1 Ru2 93.29(14) 2_565 2_565
C7 Ru1 C1 Ru2 -175.94(4) . 2_565
C8 Ru1 C1 Ru2 127.14(7) 2_565 2_565
C8 Ru1 C1 Ru2 150.21(5) . 2_565
C6 Ru1 C1 Ru2 101.5(5) 2_565 2_565
C6 Ru1 C1 Ru2 175.9(4) . 2_565
C8A Ru1 C1 Ru2 109.93(9) 2_565 2_565
C8A Ru1 C1 Ru2 167.42(4) . 2_565
C7A Ru1 C1 Ru2 81.1(2) 2_565 2_565
C7A Ru1 C1 Ru2 -163.80(10) . 2_565
Ru2 Ru1 C1 Ru2 -82.65(12) . 2_565
C7 Ru1 C1 Ru2 175.94(4) 2_565 .
C7 Ru1 C1 Ru2 -93.29(14) . .
C8 Ru1 C1 Ru2 -150.21(5) 2_565 .
C8 Ru1 C1 Ru2 -127.14(7) . .
C6 Ru1 C1 Ru2 -175.9(4) 2_565 .
C6 Ru1 C1 Ru2 -101.5(5) . .
C8A Ru1 C1 Ru2 -167.42(4) 2_565 .
C8A Ru1 C1 Ru2 -109.93(9) . .
C7A Ru1 C1 Ru2 163.80(10) 2_565 .
C7A Ru1 C1 Ru2 -81.1(2) . .
C15 Ru2 C1 N1 -72.16(18) . .
C16 Ru2 C1 N1 -116.05(16) . .
C14 Ru2 C1 N1 -29.6(2) . .
C13 Ru2 C1 N1 12.1(5) . .
C12 Ru2 C1 N1 -155.3(2) . .
Ru1 Ru2 C1 N1 142.7(2) . .
Ru2 Ru2 C1 N1 63.14(16) 2_565 .
N1 Ru2 C1 C2 98.9(5) . .
C15 Ru2 C1 C2 26.8(5) . .
C16 Ru2 C1 C2 -17.1(6) . .
C14 Ru2 C1 C2 69.3(5) . .
C13 Ru2 C1 C2 111.0(4) . .
C12 Ru2 C1 C2 -56.4(7) . .
Ru1 Ru2 C1 C2 -118.4(5) . .
Ru2 Ru2 C1 C2 162.1(6) 2_565 .
N1 Ru2 C1 Ru1 -142.7(2) . .
C15 Ru2 C1 Ru1 145.16(5) . .
C16 Ru2 C1 Ru1 101.28(10) . .
C14 Ru2 C1 Ru1 -172.29(4) . .
C13 Ru2 C1 Ru1 -130.6(3) . .
C12 Ru2 C1 Ru1 62.0(3) . .
Ru2 Ru2 C1 Ru1 -79.54(10) 2_565 .
N1 Ru2 C1 Ru2 -63.14(16) . 2_565
C15 Ru2 C1 Ru2 -135.30(7) . 2_565
C16 Ru2 C1 Ru2 -179.18(4) . 2_565
C14 Ru2 C1 Ru2 -92.75(12) . 2_565
C13 Ru2 C1 Ru2 -51.1(4) . 2_565
C12 Ru2 C1 Ru2 141.54(18) . 2_565
Ru1 Ru2 C1 Ru2 79.54(10) . 2_565
N1 C1 C2 C3 89.1(4) . .
Ru1 C1 C2 C3 -90.9(4) . .
Ru2 C1 C2 C3 165.5(4) 2_565 .
Ru2 C1 C2 C3 12.7(7) . .
N1 C1 C2 C3 -89.1(4) . 2_565
Ru1 C1 C2 C3 90.9(4) . 2_565
Ru2 C1 C2 C3 -12.7(7) 2_565 2_565
Ru2 C1 C2 C3 -165.5(4) . 2_565
C3 C2 C3 C4 2.3(8) 2_565 .
C1 C2 C3 C4 -175.9(4) . .
C2 C3 C4 C5 -0.8(7) . .
C3 C4 C5 C4 -0.8(7) . 2_565
C1 Ru1 C6 C6 -126.8(5) . 2_565
C7 Ru1 C6 C6 -35.9 2_565 2_565
C7 Ru1 C6 C6 -136.5 . 2_565
C8 Ru1 C6 C6 -75.5 2_565 2_565
C8 Ru1 C6 C6 -99.6 . 2_565
C8A Ru1 C6 C6 -56.9 2_565 2_565
C8A Ru1 C6 C6 -117.7 . 2_565
C7A Ru1 C6 C6 -20.2 2_565 2_565
C7A Ru1 C6 C6 -153.0 . 2_565
Ru2 Ru1 C6 C6 138.51(3) . 2_565
C1 Ru1 C6 C7 9.7(5) . .
C7 Ru1 C6 C7 100.6 2_565 .
C8 Ru1 C6 C7 61.0 2_565 .
C8 Ru1 C6 C7 37.0 . .
C6 Ru1 C6 C7 136.5 2_565 .
C8A Ru1 C6 C7 79.6 2_565 .
C8A Ru1 C6 C7 18.9 . .
C7A Ru1 C6 C7 116.4 2_565 .
C7A Ru1 C6 C7 -16.4 . .
Ru2 Ru1 C6 C7 -84.95(2) . .
C1 Ru1 C6 C9 133.7(5) . .
C7 Ru1 C6 C9 -135.3 2_565 .
C7 Ru1 C6 C9 124.1 . .
C8 Ru1 C6 C9 -174.9 2_565 .
C8 Ru1 C6 C9 161.0 . .
C6 Ru1 C6 C9 -99.4 2_565 .
C8A Ru1 C6 C9 -156.3 2_565 .
C8A Ru1 C6 C9 142.9 . .
C7A Ru1 C6 C9 -119.6 2_565 .
C7A Ru1 C6 C9 107.6 . .
Ru2 Ru1 C6 C9 39.10(3) . .
C1 Ru1 C6 C9 176.4(5) . 2_565
C7 Ru1 C6 C9 -92.7 2_565 2_565
C7 Ru1 C6 C9 166.7 . 2_565
C8 Ru1 C6 C9 -132.2 2_565 2_565
C8 Ru1 C6 C9 -156.3 . 2_565
C6 Ru1 C6 C9 -56.7 2_565 2_565
C8A Ru1 C6 C9 -113.6 2_565 2_565
C8A Ru1 C6 C9 -174.4 . 2_565
C7A Ru1 C6 C9 -76.9 2_565 2_565
C7A Ru1 C6 C9 150.3 . 2_565
Ru2 Ru1 C6 C9 81.783(19) . 2_565
C1 Ru1 C6 C7 -90.9(5) . 2_565
C7 Ru1 C6 C7 -100.6 . 2_565
C8 Ru1 C6 C7 -39.6 2_565 2_565
C8 Ru1 C6 C7 -63.6 . 2_565
C6 Ru1 C6 C7 35.9 2_565 2_565
C8A Ru1 C6 C7 -21.0 2_565 2_565
C8A Ru1 C6 C7 -81.7 . 2_565
C7A Ru1 C6 C7 15.8 2_565 2_565
C7A Ru1 C6 C7 -117.0 . 2_565
Ru2 Ru1 C6 C7 174.45(3) . 2_565
C6 C6 C7 C8 -0.1 2_565 .
C9 C6 C7 C8 175.9 . .
C9 C6 C7 C8 168.7 2_565 .
C7 C6 C7 C8 -0.1 2_565 .
Ru1 C6 C7 C8 -63.3 . .
C6 C6 C7 C10 -173.5 2_565 .
C9 C6 C7 C10 2.6 . .
C9 C6 C7 C10 -4.6 2_565 .
C7 C6 C7 C10 -173.5 2_565 .
Ru1 C6 C7 C10 123.4 . .
C9 C6 C7 C6 176.1 . 2_565
C9 C6 C7 C6 168.9 2_565 2_565
C7 C6 C7 C6 0.0 2_565 2_565
Ru1 C6 C7 C6 -63.1 . 2_565
C6 C6 C7 C8 -0.1 2_565 2_565
C9 C6 C7 C8 176.0 . 2_565
C9 C6 C7 C8 168.8 2_565 2_565
C7 C6 C7 C8 -0.1 2_565 2_565
Ru1 C6 C7 C8 -63.2 . 2_565
C6 C6 C7 Ru1 63.1 2_565 .
C9 C6 C7 Ru1 -120.8 . .
C9 C6 C7 Ru1 -128.0 2_565 .
C7 C6 C7 Ru1 63.1 2_565 .
C1 Ru1 C7 C8 -59.84(12) . .
C7 Ru1 C7 C8 64.4 2_565 .
C8 Ru1 C7 C8 21.2 2_565 .
C6 Ru1 C7 C8 107.8 2_565 .
C6 Ru1 C7 C8 118.1 . .
C8A Ru1 C7 C8 38.5 2_565 .
C8A Ru1 C7 C8 -17.9 . .
C7A Ru1 C7 C8 80.3 2_565 .
C7A Ru1 C7 C8 150.4 . .
Ru2 Ru1 C7 C8 -122.79(3) . .
C1 Ru1 C7 C6 -177.94(12) . .
C7 Ru1 C7 C6 -53.7 2_565 .
C8 Ru1 C7 C6 -96.9 2_565 .
C8 Ru1 C7 C6 -118.1 . .
C6 Ru1 C7 C6 -10.2 2_565 .
C8A Ru1 C7 C6 -79.6 2_565 .
C8A Ru1 C7 C6 -136.0 . .
C7A Ru1 C7 C6 -37.8 2_565 .
C7A Ru1 C7 C6 32.3 . .
Ru2 Ru1 C7 C6 119.11(3) . .
C1 Ru1 C7 C10 65.46(13) . .
C7 Ru1 C7 C10 -170.3 2_565 .
C8 Ru1 C7 C10 146.5 2_565 .
C8 Ru1 C7 C10 125.3 . .
C6 Ru1 C7 C10 -126.9 2_565 .
C6 Ru1 C7 C10 -116.6 . .
C8A Ru1 C7 C10 163.8 2_565 .
C8A Ru1 C7 C10 107.4 . .
C7A Ru1 C7 C10 -154.4 2_565 .
C7A Ru1 C7 C10 -84.3 . .
Ru2 Ru1 C7 C10 2.51(5) . .
C1 Ru1 C7 C6 -167.69(12) . 2_565
C7 Ru1 C7 C6 -43.4 2_565 2_565
C8 Ru1 C7 C6 -86.7 2_565 2_565
C8 Ru1 C7 C6 -107.8 . 2_565
C6 Ru1 C7 C6 10.2 . 2_565
C8A Ru1 C7 C6 -69.3 2_565 2_565
C8A Ru1 C7 C6 -125.8 . 2_565
C7A Ru1 C7 C6 -27.5 2_565 2_565
C7A Ru1 C7 C6 42.5 . 2_565
Ru2 Ru1 C7 C6 129.36(3) . 2_565
C1 Ru1 C7 C8 -81.04(12) . 2_565
C7 Ru1 C7 C8 43.2 2_565 2_565
C8 Ru1 C7 C8 -21.2 . 2_565
C6 Ru1 C7 C8 86.7 2_565 2_565
C6 Ru1 C7 C8 96.9 . 2_565
C8A Ru1 C7 C8 17.3 2_565 2_565
C8A Ru1 C7 C8 -39.1 . 2_565
C7A Ru1 C7 C8 59.1 2_565 2_565
C7A Ru1 C7 C8 129.2 . 2_565
Ru2 Ru1 C7 C8 -143.98(3) . 2_565
C6 C7 C8 C8 0.1 . 2_565
C10 C7 C8 C8 172.9 . 2_565
C6 C7 C8 C8 0.1 2_565 2_565
Ru1 C7 C8 C8 -62.9 . 2_565
C6 C7 C8 C11 -172.8 . .
C10 C7 C8 C11 0.0 . .
C6 C7 C8 C11 -172.8 2_565 .
C8 C7 C8 C11 -172.9 2_565 .
Ru1 C7 C8 C11 124.2 . .
C6 C7 C8 C11 -15.8 . 2_565
C10 C7 C8 C11 157.0 . 2_565
C6 C7 C8 C11 -15.8 2_565 2_565
C8 C7 C8 C11 -15.9 2_565 2_565
Ru1 C7 C8 C11 -78.8 . 2_565
C6 C7 C8 C7 0.1 . 2_565
C10 C7 C8 C7 172.9 . 2_565
C6 C7 C8 C7 0.1 2_565 2_565
C8 C7 C8 C7 0.0 2_565 2_565
Ru1 C7 C8 C7 -62.9 . 2_565
C6 C7 C8 Ru1 63.0 . .
C10 C7 C8 Ru1 -124.2 . .
C6 C7 C8 Ru1 63.0 2_565 .
C8 C7 C8 Ru1 62.9 2_565 .
C1 Ru1 C8 C8 -93.53(3) . 2_565
C7 Ru1 C8 C8 36.4 2_565 2_565
C7 Ru1 C8 C8 128.7 . 2_565
C6 Ru1 C8 C8 79.0 2_565 2_565
C6 Ru1 C8 C8 90.8 . 2_565
C8A Ru1 C8 C8 12.7 2_565 2_565
C8A Ru1 C8 C8 152.8 . 2_565
C7A Ru1 C8 C8 48.7 2_565 2_565
C7A Ru1 C8 C8 119.6 . 2_565
Ru2 Ru1 C8 C8 -150.22(3) . 2_565
C1 Ru1 C8 C7 137.81(3) . .
C7 Ru1 C8 C7 -92.3 2_565 .
C8 Ru1 C8 C7 -128.7 2_565 .
C6 Ru1 C8 C7 -49.6 2_565 .
C6 Ru1 C8 C7 -37.8 . .
C8A Ru1 C8 C7 -116.0 2_565 .
C8A Ru1 C8 C7 24.1 . .
C7A Ru1 C8 C7 -80.0 2_565 .
C7A Ru1 C8 C7 -9.0 . .
Ru2 Ru1 C8 C7 81.12(2) . .
C1 Ru1 C8 C11 16.55(3) . .
C7 Ru1 C8 C11 146.4 2_565 .
C7 Ru1 C8 C11 -121.3 . .
C8 Ru1 C8 C11 110.1 2_565 .
C6 Ru1 C8 C11 -170.9 2_565 .
C6 Ru1 C8 C11 -159.1 . .
C8A Ru1 C8 C11 122.8 2_565 .
C8A Ru1 C8 C11 -97.2 . .
C7A Ru1 C8 C11 158.7 2_565 .
C7A Ru1 C8 C11 -130.3 . .
Ru2 Ru1 C8 C11 -40.14(4) . .
C1 Ru1 C8 C11 -58.40(3) . 2_565
C7 Ru1 C8 C11 71.5 2_565 2_565
C7 Ru1 C8 C11 163.8 . 2_565
C8 Ru1 C8 C11 35.1 2_565 2_565
C6 Ru1 C8 C11 114.2 2_565 2_565
C6 Ru1 C8 C11 125.9 . 2_565
C8A Ru1 C8 C11 47.8 2_565 2_565
C8A Ru1 C8 C11 -172.1 . 2_565
C7A Ru1 C8 C11 83.8 2_565 2_565
C7A Ru1 C8 C11 154.7 . 2_565
Ru2 Ru1 C8 C11 -115.09(2) . 2_565
C1 Ru1 C8 C7 -129.89(3) . 2_565
C7 Ru1 C8 C7 92.3 . 2_565
C8 Ru1 C8 C7 -36.4 2_565 2_565
C6 Ru1 C8 C7 42.7 2_565 2_565
C6 Ru1 C8 C7 54.5 . 2_565
C8A Ru1 C8 C7 -23.7 2_565 2_565
C8A Ru1 C8 C7 116.4 . 2_565
C7A Ru1 C8 C7 12.3 2_565 2_565
C7A Ru1 C8 C7 83.3 . 2_565
Ru2 Ru1 C8 C7 173.42(4) . 2_565
C6 C6 C9 C9 0.0 2_565 2_565
C7 C6 C9 C9 -176.9 . 2_565
C7 C6 C9 C9 -3.1 2_565 2_565
Ru1 C6 C9 C9 91.2 . 2_565
C7 C6 C9 C6 -176.9 . 2_565
C9 C6 C9 C6 0.0 2_565 2_565
C7 C6 C9 C6 -3.1 2_565 2_565
Ru1 C6 C9 C6 91.2 . 2_565
C7 C8 C11 C8 173.4 . 2_565
C11 C8 C11 C8 0.0 2_565 2_565
C7 C8 C11 C8 7.6 2_565 2_565
Ru1 C8 C11 C8 -94.0 . 2_565
C8 C8 C11 C11 0.0 2_565 2_565
C7 C8 C11 C11 173.4 . 2_565
C7 C8 C11 C11 7.6 2_565 2_565
Ru1 C8 C11 C11 -94.0 . 2_565
C1 Ru1 C7A C8A -46.88(18) . .
C7 Ru1 C7A C8A 79.4 2_565 .
C7 Ru1 C7A C8A -7.6 . .
C8 Ru1 C7A C8A 36.8 2_565 .
C8 Ru1 C7A C8A 15.5 . .
C6 Ru1 C7A C8A 118.2 2_565 .
C6 Ru1 C7A C8A 126.3 . .
C8A Ru1 C7A C8A 54.8 2_565 .
C7A Ru1 C7A C8A 94.9 2_565 .
Ru2 Ru1 C7A C8A -107.34(2) . .
C1 Ru1 C7A C10A 72.84(19) . .
C7 Ru1 C7A C10A -160.9 2_565 .
C7 Ru1 C7A C10A 112.1 . .
C8 Ru1 C7A C10A 156.6 2_565 .
C8 Ru1 C7A C10A 135.3 . .
C6 Ru1 C7A C10A -122.1 2_565 .
C6 Ru1 C7A C10A -113.9 . .
C8A Ru1 C7A C10A 174.5 2_565 .
C8A Ru1 C7A C10A 119.7 . .
C7A Ru1 C7A C10A -145.4 2_565 .
Ru2 Ru1 C7A C10A 12.38(4) . .
C10A C7A C8A C11A 2.0 . .
Ru1 C7A C8A C11A 125.1 . .
C10A C7A C8A C8A 176.6 . 2_565
Ru1 C7A C8A C8A -60.3 . 2_565
C10A C7A C8A Ru1 -123.1 . .
C1 Ru1 C8A C7A 152.05(7) . .
C7 Ru1 C8A C7A -81.1 2_565 .
C7 Ru1 C8A C7A 4.7 . .
C8 Ru1 C8A C7A -119.4 2_565 .
C8 Ru1 C8A C7A -135.5 . .
C6 Ru1 C8A C7A -37.3 2_565 .
C6 Ru1 C8A C7A -26.4 . .
C8A Ru1 C8A C7A -105.5 2_565 .
C7A Ru1 C8A C7A -66.9 2_565 .
Ru2 Ru1 C8A C7A 91.98(2) . .
C1 Ru1 C8A C11A 29.21(7) . .
C7 Ru1 C8A C11A 156.1 2_565 .
C7 Ru1 C8A C11A -118.1 . .
C8 Ru1 C8A C11A 117.8 2_565 .
C8 Ru1 C8A C11A 101.6 . .
C6 Ru1 C8A C11A -160.1 2_565 .
C6 Ru1 C8A C11A -149.2 . .
C8A Ru1 C8A C11A 131.6 2_565 .
C7A Ru1 C8A C11A 170.2 2_565 .
C7A Ru1 C8A C11A -122.8 . .
Ru2 Ru1 C8A C11A -30.85(4) . .
C1 Ru1 C8A C8A -102.43(7) . 2_565
C7 Ru1 C8A C8A 24.4 2_565 2_565
C7 Ru1 C8A C8A 110.3 . 2_565
C8 Ru1 C8A C8A -13.9 2_565 2_565
C8 Ru1 C8A C8A -30.0 . 2_565
C6 Ru1 C8A C8A 68.2 2_565 2_565
C6 Ru1 C8A C8A 79.1 . 2_565
C7A Ru1 C8A C8A 38.6 2_565 2_565
C7A Ru1 C8A C8A 105.5 . 2_565
Ru2 Ru1 C8A C8A -162.50(4) . 2_565
N1 Ru2 C12 C13 46.6(3) . .
C15 Ru2 C12 C13 80.3 . .
C16 Ru2 C12 C13 119.0 . .
C14 Ru2 C12 C13 37.2 . .
C1 Ru2 C12 C13 174.5(3) . .
Ru1 Ru2 C12 C13 -136.51(3) . .
Ru2 Ru2 C12 C13 -62.46(4) 2_565 .
N1 Ru2 C12 C16 -72.4(3) . .
C15 Ru2 C12 C16 -38.7 . .
C14 Ru2 C12 C16 -81.7 . .
C13 Ru2 C12 C16 -119.0 . .
C1 Ru2 C12 C16 55.5(3) . .
Ru1 Ru2 C12 C16 104.49(3) . .
Ru2 Ru2 C12 C16 178.54(6) 2_565 .
N1 Ru2 C12 C17 166.9(3) . .
C15 Ru2 C12 C17 -159.4 . .
C16 Ru2 C12 C17 -120.8 . .
C14 Ru2 C12 C17 157.5 . .
C13 Ru2 C12 C17 120.2 . .
C1 Ru2 C12 C17 -65.3(3) . .
Ru1 Ru2 C12 C17 -16.27(4) . .
Ru2 Ru2 C12 C17 57.78(6) 2_565 .
C16 C12 C13 C14 -2.0 . .
C17 C12 C13 C14 173.5 . .
Ru2 C12 C13 C14 -61.5 . .
C16 C12 C13 C18 -177.8(3) . .
C17 C12 C13 C18 -2.3(3) . .
Ru2 C12 C13 C18 122.7(3) . .
C16 C12 C13 Ru2 59.5 . .
C17 C12 C13 Ru2 -125.1 . .
N1 Ru2 C13 C14 -45.12(10) . .
C15 Ru2 C13 C14 37.7 . .
C16 Ru2 C13 C14 81.1 . .
C12 Ru2 C13 C14 118.0 . .
C1 Ru2 C13 C14 -54.2(4) . .
Ru1 Ru2 C13 C14 -171.43(3) . .
Ru2 Ru2 C13 C14 -97.26(2) 2_565 .
N1 Ru2 C13 C12 -163.13(10) . .
C15 Ru2 C13 C12 -80.3 . .
C16 Ru2 C13 C12 -36.9 . .
C14 Ru2 C13 C12 -118.0 . .
C1 Ru2 C13 C12 -172.2(4) . .
Ru1 Ru2 C13 C12 70.56(3) . .
Ru2 Ru2 C13 C12 144.72(3) 2_565 .
N1 Ru2 C13 C18 77.4(4) . .
C15 Ru2 C13 C18 160.1(4) . .
C16 Ru2 C13 C18 -156.5(4) . .
C14 Ru2 C13 C18 122.5(4) . .
C12 Ru2 C13 C18 -119.5(4) . .
C1 Ru2 C13 C18 68.3(6) . .
Ru1 Ru2 C13 C18 -49.0(4) . .
Ru2 Ru2 C13 C18 25.2(4) 2_565 .
C12 C13 C14 C15 1.7 . .
C18 C13 C14 C15 177.4(3) . .
Ru2 C13 C14 C15 -60.4 . .
C12 C13 C14 C19 -175.4(3) . .
C18 C13 C14 C19 0.2(4) . .
Ru2 C13 C14 C19 122.4(3) . .
C12 C13 C14 Ru2 62.2 . .
C18 C13 C14 Ru2 -122.2(3) . .
N1 Ru2 C14 C13 145.83(8) . .
C15 Ru2 C14 C13 -117.9 . .
C16 Ru2 C14 C13 -79.8 . .
C12 Ru2 C14 C13 -37.1 . .
C1 Ru2 C14 C13 163.03(10) . .
Ru1 Ru2 C14 C13 71.5(3) . .
Ru2 Ru2 C14 C13 103.97(2) 2_565 .
N1 Ru2 C14 C15 -96.23(9) . .
C16 Ru2 C14 C15 38.2 . .
C13 Ru2 C14 C15 117.9 . .
C12 Ru2 C14 C15 80.8 . .
C1 Ru2 C14 C15 -79.03(10) . .
Ru1 Ru2 C14 C15 -170.5(3) . .
Ru2 Ru2 C14 C15 -138.09(3) 2_565 .
N1 Ru2 C14 C19 23.5(5) . .
C15 Ru2 C14 C19 119.7(5) . .
C16 Ru2 C14 C19 157.9(5) . .
C13 Ru2 C14 C19 -122.3(5) . .
C12 Ru2 C14 C19 -159.5(5) . .
C1 Ru2 C14 C19 40.7(5) . .
Ru1 Ru2 C14 C19 -50.8(7) . .
Ru2 Ru2 C14 C19 -18.4(5) 2_565 .
C13 C14 C15 C16 -0.8 . .
C19 C14 C15 C16 176.4(3) . .
Ru2 C14 C15 C16 -62.5 . .
C13 C14 C15 C20 -176.6(2) . .
C19 C14 C15 C20 0.6(3) . .
Ru2 C14 C15 C20 121.7(2) . .
C13 C14 C15 Ru2 61.7 . .
C19 C14 C15 Ru2 -121.1(3) . .
N1 Ru2 C15 C14 90.65(11) . .
C16 Ru2 C15 C14 -117.2 . .
C13 Ru2 C15 C14 -37.1 . .
C12 Ru2 C15 C14 -79.2 . .
C1 Ru2 C15 C14 125.61(12) . .
Ru1 Ru2 C15 C14 178.24(5) . .
Ru2 Ru2 C15 C14 68.40(4) 2_565 .
N1 Ru2 C15 C16 -152.17(11) . .
C14 Ru2 C15 C16 117.2 . .
C13 Ru2 C15 C16 80.1 . .
C12 Ru2 C15 C16 38.0 . .
C1 Ru2 C15 C16 -117.21(12) . .
Ru1 Ru2 C15 C16 -64.59(4) . .
Ru2 Ru2 C15 C16 -174.43(5) 2_565 .
N1 Ru2 C15 C20 -32.1(5) . .
C16 Ru2 C15 C20 120.1(5) . .
C14 Ru2 C15 C20 -122.7(5) . .
C13 Ru2 C15 C20 -159.8(5) . .
C12 Ru2 C15 C20 158.1(5) . .
C1 Ru2 C15 C20 2.9(5) . .
Ru1 Ru2 C15 C20 55.5(5) . .
Ru2 Ru2 C15 C20 -54.3(5) 2_565 .
C13 C12 C16 C15 1.5 . .
C17 C12 C16 C15 -173.9 . .
Ru2 C12 C16 C15 61.7 . .
C13 C12 C16 C21 176.3(2) . .
C17 C12 C16 C21 1.0(2) . .
Ru2 C12 C16 C21 -123.4(2) . .
C13 C12 C16 Ru2 -60.3 . .
C17 C12 C16 Ru2 124.4 . .
C14 C15 C16 C12 -0.4 . .
C20 C15 C16 C12 175.5(2) . .
Ru2 C15 C16 C12 -63.4 . .
C14 C15 C16 C21 -175.2(2) . .
C20 C15 C16 C21 0.7(3) . .
Ru2 C15 C16 C21 121.8(2) . .
C14 C15 C16 Ru2 63.0 . .
C20 C15 C16 Ru2 -121.1(2) . .
N1 Ru2 C16 C12 155.70(15) . .
C15 Ru2 C16 C12 116.4 . .
C14 Ru2 C16 C12 78.6 . .
C13 Ru2 C16 C12 36.5 . .
C1 Ru2 C16 C12 -157.13(15) . .
Ru1 Ru2 C16 C12 -98.14(3) . .
Ru2 Ru2 C16 C12 -166.9(5) 2_565 .
N1 Ru2 C16 C15 39.28(15) . .
C14 Ru2 C16 C15 -37.8 . .
C13 Ru2 C16 C15 -79.9 . .
C12 Ru2 C16 C15 -116.4 . .
C1 Ru2 C16 C15 86.45(15) . .
Ru1 Ru2 C16 C15 145.43(3) . .
Ru2 Ru2 C16 C15 76.6(5) 2_565 .
N1 Ru2 C16 C21 -82.8(4) . .
C15 Ru2 C16 C21 -122.0(3) . .
C14 Ru2 C16 C21 -159.8(3) . .
C13 Ru2 C16 C21 158.0(3) . .
C12 Ru2 C16 C21 121.5(3) . .
C1 Ru2 C16 C21 -35.6(4) . .
Ru1 Ru2 C16 C21 23.4(3) . .
Ru2 Ru2 C16 C21 -45.4(6) 2_565 .
